data_2020168
loop_
_publ_author_name
'Aoyama, T.'
'Ohba, S.'
'Saito, Y.'

_publ_section_title
;
 Structures of cadmium magnesium tetranitrite dihydrate, cadmiun calcium
 tetranitrite tetrahydrate and cadmium strontium tetranitrite
 tetrahydrate.
;
_journal_name_full 'Acta Crystallographica C (39,1983-)'
_journal_page_first 1703
_journal_page_last 1707
_journal_volume 44
_journal_year 1988
_chemical_formula_sum 'Cd H4 Mg N4 O10'
_chemical_name_systematic 'Cd Mg (N O2)4 (H2 O)2'
_space_group_IT_number 15
_symmetry_space_group_name_Hall '-C 2yc'
_symmetry_space_group_name_H-M 'C 1 2/c 1'
_cell_angle_alpha 90
_cell_angle_beta 91.7
_cell_angle_gamma 90
_cell_formula_units_Z 4
_cell_length_a 11.441
_cell_length_b 6.958
_cell_length_c 12.017
_cell_volume 956.210
_citation_journal_id_ASTM ACSCEE
_cod_data_source_file Aoyama_ACSCEE_1988_962.cif
_cod_data_source_block H4Cd1Mg1N4O10
_cod_original_cell_volume 956.21
_cod_original_formula_sum 'H4 Cd1 Mg1 N4 O10'
_cod_database_code 2020168

loop_
_symmetry_equiv_pos_as_xyz
x,y,z
-x,y,-z+1/2
-x,-y,-z
x,-y,z-1/2
x+1/2,y+1/2,z
-x+1/2,y+1/2,-z+1/2
-x+1/2,-y+1/2,-z
x+1/2,-y+1/2,z-1/2

loop_
_atom_site_label
_atom_site_type_symbol
_atom_site_fract_x
_atom_site_fract_y
_atom_site_fract_z
_atom_site_occupancy
_atom_site_U_iso_or_equiv
O3 O-2 0.1227 0.2678 0.3128 1 0.0
N1 N+3 -0.0094 -0.2755 0.0796 1 0.0
Cd1 Cd+2 0 0.01472 0.25 1 0.0
N2 N+3 0.1786 0.3105 0.2285 1 0.0
O1 O-2 0.0769 -0.2346 0.1401 1 0.0
Mg1 Mg+2 0.25 0.25 0 1 0.0
H2 H+1 0.325 0.094 0.558 1 0.0
O5 O-2 0.2874 0.0322 0.5015 1 0.0
O4 O-2 0.1539 0.2016 0.1467 1 0.0
H1 H+1 0.314 0.084 0.451 1 0.0
O2 O-2 -0.0984 -0.1732 0.0987 1 0.0
